data_1500031
loop_
_publ_author_name
'Carmen R. Maldonado'
'Miguel Quir\'os'
'Juan M. Salas'

_publ_contact_author_address
;
     Departamento de Qu\'imica Inorg\'anica
     Facultad de Ciencias
     Universidad de Granada
     18071 Granada
     SPAIN
;
_publ_contact_author_email mquiros@ugr.es
_publ_contact_author_fax 34-58-248526
_publ_contact_author_name 'Miguel Quir\'os'
_publ_contact_author_phone 34-58-240441
_journal_name_full Polyhedron
_journal_page_first 911
_journal_page_last 916
_journal_paper_doi 10.1016/j.poly.2009.01.037
_journal_volume 28
_journal_year 2009
_chemical_formula_moiety 'C10 H18 Mn N2 O4 2+, 2(C6 H6 N5 O2 1-)'
_chemical_formula_sum 'C22 H30 Mn N12 O8'
_chemical_formula_weight 645.52
_chemical_name_systematic
; 
 ? 
;
_space_group_IT_number 2
_symmetry_cell_setting triclinic
_symmetry_space_group_name_Hall '-P 1'
_symmetry_space_group_name_H-M 'P -1'
_atom_sites_solution_hydrogens mixed
_atom_sites_solution_primary heavy
_atom_sites_solution_secondary difmap
_audit_creation_method SHELXL-97
_cell_angle_alpha 89.138(1)
_cell_angle_beta 88.455(1)
_cell_angle_gamma 64.069(1)
_cell_formula_units_Z 1
_cell_length_a 8.4735(6)
_cell_length_b 9.1517(7)
_cell_length_c 10.2500(8)
_cell_measurement_reflns_used 4489
_cell_measurement_temperature 298(2)
_cell_measurement_theta_max 28.0
_cell_measurement_theta_min 2.5
_cell_volume 714.57(9)
_computing_cell_refinement 'Bruker SMART'
_computing_data_collection 'Bruker SMART (Bruker, 1999)'
_computing_data_reduction 'Bruker SAINT (Bruker, 1999)'
_computing_molecular_graphics 'Xtal_GX (Hall & du Boulay, 1997)'
_computing_publication_material SHELXL-97
_computing_structure_refinement 'SHELXL-97 (Sheldrick, 1997)'
_computing_structure_solution 'SHELXS-97 (Sheldrick, 1997)'
_diffrn_ambient_temperature 298(2)
_diffrn_detector_area_resol_mean 8.26
_diffrn_measured_fraction_theta_full 0.991
_diffrn_measured_fraction_theta_max 0.910
_diffrn_measurement_device_type 'Bruker SMART APEX CCD system'
_diffrn_measurement_method '\f and \w scans'
_diffrn_radiation_monochromator graphite
_diffrn_radiation_source 'fine-focus sealed tube'
_diffrn_radiation_type MoK\a
_diffrn_radiation_wavelength 0.71073
_diffrn_reflns_av_R_equivalents 0.0181
_diffrn_reflns_av_sigmaI/netI 0.0216
_diffrn_reflns_limit_h_max 11
_diffrn_reflns_limit_h_min -11
_diffrn_reflns_limit_k_max 12
_diffrn_reflns_limit_k_min -12
_diffrn_reflns_limit_l_max 13
_diffrn_reflns_limit_l_min -13
_diffrn_reflns_number 8332
_diffrn_reflns_theta_full 26.70
_diffrn_reflns_theta_max 28.27
_diffrn_reflns_theta_min 1.99
_diffrn_standards_decay_% -0.3
_diffrn_standards_number 195
_exptl_absorpt_coefficient_mu 0.530
_exptl_absorpt_correction_T_max 0.897
_exptl_absorpt_correction_T_min 0.789
_exptl_absorpt_correction_type multi-scan
_exptl_absorpt_process_details 'Bruker SADABS (Bruker, 1999)'
_exptl_crystal_colour colourless
_exptl_crystal_density_diffrn 1.500
_exptl_crystal_density_method 'not measured'
_exptl_crystal_description irregular
_exptl_crystal_F_000 335
_exptl_crystal_size_max 0.39
_exptl_crystal_size_mid 0.24
_exptl_crystal_size_min 0.21
_refine_diff_density_max 0.205
_refine_diff_density_min -0.234
_refine_diff_density_rms 0.067
_refine_ls_extinction_method none
_refine_ls_goodness_of_fit_ref 1.011
_refine_ls_hydrogen_treatment mixed
_refine_ls_matrix_type full
_refine_ls_number_parameters 210
_refine_ls_number_reflns 3227
_refine_ls_number_restraints 4
_refine_ls_restrained_S_all 1.010
_refine_ls_R_factor_all 0.0379
_refine_ls_R_factor_gt 0.0354
_refine_ls_shift/su_max 0.000
_refine_ls_shift/su_mean 0.000
_refine_ls_structure_factor_coef Fsqd
_refine_ls_weighting_details 'calc w=1/[\s^2^(Fo^2^)+(0.0600P)^2^+0.1500P] where P=(Fo^2^+2Fc^2^)/3'
_refine_ls_weighting_scheme calc
_refine_ls_wR_factor_gt 0.0985
_refine_ls_wR_factor_ref 0.1007
_reflns_number_gt 2992
_reflns_number_total 3227
_reflns_threshold_expression I>2\s(I)
_cod_data_source_file dmaxpycompound1.cif
_cod_data_source_block mnaxpyr
_cod_database_code 1500031

loop_
_symmetry_equiv_pos_as_xyz
'x, y, z'
'-x, -y, -z'

loop_
_atom_site_label
_atom_site_type_symbol
_atom_site_fract_x
_atom_site_fract_y
_atom_site_fract_z
_atom_site_U_iso_or_equiv
_atom_site_adp_type
_atom_site_occupancy
_atom_site_symmetry_multiplicity
_atom_site_calc_flag
_atom_site_refinement_flags
_atom_site_disorder_assembly
_atom_site_disorder_group
Mn Mn 0.5000 0.5000 0.5000 0.03844(12) Uani 1 2 d S . .
O1W O 0.53474(16) 0.46962(17) 0.28773(11) 0.0508(3) Uani 1 1 d D . .
H11W H 0.489(3) 0.430(2) 0.2358(17) 0.061 Uiso 1 1 d D . .
H12W H 0.6323(17) 0.455(3) 0.2544(19) 0.061 Uiso 1 1 d D . .
O2W O 0.27399(16) 0.45179(18) 0.48530(11) 0.0518(3) Uani 1 1 d D . .
H21W H 0.203(2) 0.462(3) 0.5468(16) 0.062 Uiso 1 1 d D . .
H22W H 0.214(2) 0.473(3) 0.4181(14) 0.062 Uiso 1 1 d D . .
N1P N 0.33319(19) 0.77191(17) 0.46889(14) 0.0489(3) Uani 1 1 d . . .
C2P C 0.2180(3) 0.8268(2) 0.37300(18) 0.0554(4) Uani 1 1 d . . .
H2P H 0.2022 0.7512 0.3211 0.066 Uiso 1 1 d R . .
C3P C 0.1211(3) 0.9892(3) 0.3463(2) 0.0641(5) Uani 1 1 d . . .
H3P H 0.0420 1.0237 0.2778 0.077 Uiso 1 1 d R . .
C4P C 0.1420(3) 1.1010(2) 0.4225(2) 0.0662(5) Uani 1 1 d . . .
H4P H 0.0783 1.2131 0.4071 0.079 Uiso 1 1 d R . .
C5P C 0.2581(3) 1.0467(3) 0.5229(2) 0.0720(6) Uani 1 1 d . . .
H5P H 0.2750 1.1198 0.5770 0.086 Uiso 1 1 d R . .
C6P C 0.3503(3) 0.8828(2) 0.5427(2) 0.0630(5) Uani 1 1 d . . .
H6P H 0.4293 0.8458 0.6113 0.076 Uiso 1 1 d R . .
N1 N 0.09437(18) 0.46973(18) 0.25839(13) 0.0450(3) Uani 1 1 d . . .
N2 N -0.06811(18) 0.49837(19) 0.29063(13) 0.0475(3) Uani 1 1 d . . .
N3 N -0.13427(17) 0.42694(18) 0.20577(13) 0.0450(3) Uani 1 1 d . . .
C3A C -0.00586(19) 0.35201(19) 0.11911(14) 0.0384(3) Uani 1 1 d . . .
N4 N -0.00655(18) 0.26053(18) 0.01459(13) 0.0443(3) Uani 1 1 d . . .
C4 C -0.1630(2) 0.2379(3) -0.01247(19) 0.0583(5) Uani 1 1 d . . .
H41 H -0.2007 0.2007 0.0652 0.070 Uiso 1 1 d R . .
H42 H -0.1349 0.1573 -0.0797 0.070 Uiso 1 1 d R . .
H43 H -0.2563 0.3399 -0.0413 0.070 Uiso 1 1 d R . .
C5 C 0.1391(2) 0.1930(2) -0.06580(15) 0.0447(4) Uani 1 1 d . . .
O5 O 0.14681(19) 0.11009(18) -0.15883(13) 0.0632(4) Uani 1 1 d . . .
N6 N 0.28360(17) 0.22313(17) -0.03495(13) 0.0447(3) Uani 1 1 d . . .
C6 C 0.4334(3) 0.1579(3) -0.12698(19) 0.0603(5) Uani 1 1 d . . .
H61 H 0.4064 0.2273 -0.2032 0.072 Uiso 1 1 d R . .
H62 H 0.4559 0.0487 -0.1520 0.072 Uiso 1 1 d R . .
H63 H 0.5363 0.1550 -0.0864 0.072 Uiso 1 1 d R . .
C7 C 0.2949(2) 0.3118(2) 0.07121(16) 0.0443(3) Uani 1 1 d . . .
O7 O 0.42889(17) 0.32730(19) 0.08983(14) 0.0641(4) Uani 1 1 d . . .
C7A C 0.1377(2) 0.37698(19) 0.14934(14) 0.0396(3) Uani 1 1 d . . .

loop_
_atom_site_aniso_label
_atom_site_aniso_U_11
_atom_site_aniso_U_22
_atom_site_aniso_U_33
_atom_site_aniso_U_23
_atom_site_aniso_U_13
_atom_site_aniso_U_12
Mn 0.03403(18) 0.0474(2) 0.03647(19) -0.00574(13) -0.00270(12) -0.01995(14)
O1W 0.0453(6) 0.0758(8) 0.0397(6) -0.0131(6) 0.0028(5) -0.0339(6)
O2W 0.0436(6) 0.0844(9) 0.0380(6) -0.0094(6) -0.0011(5) -0.0376(6)
N1P 0.0483(8) 0.0481(8) 0.0488(8) -0.0055(6) -0.0069(6) -0.0193(6)
C2P 0.0607(11) 0.0542(10) 0.0485(9) -0.0059(8) -0.0104(8) -0.0219(8)
C3P 0.0707(13) 0.0620(11) 0.0527(10) 0.0068(9) -0.0146(9) -0.0222(10)
C4P 0.0754(13) 0.0471(10) 0.0695(13) 0.0053(9) -0.0029(10) -0.0210(9)
C5P 0.0888(16) 0.0546(11) 0.0784(14) -0.0079(10) -0.0143(12) -0.0359(11)
C6P 0.0677(12) 0.0583(11) 0.0660(12) -0.0044(9) -0.0213(10) -0.0291(9)
N1 0.0449(7) 0.0581(8) 0.0372(7) -0.0059(6) -0.0019(5) -0.0271(6)
N2 0.0443(7) 0.0635(9) 0.0376(7) -0.0061(6) -0.0010(5) -0.0260(7)
N3 0.0398(7) 0.0620(8) 0.0375(7) -0.0031(6) -0.0022(5) -0.0260(6)
C3A 0.0392(7) 0.0493(8) 0.0312(7) 0.0018(6) -0.0054(5) -0.0232(6)
N4 0.0437(7) 0.0585(8) 0.0392(7) -0.0061(6) -0.0039(5) -0.0298(6)
C4 0.0531(10) 0.0794(13) 0.0574(10) -0.0102(9) -0.0064(8) -0.0424(10)
C5 0.0504(9) 0.0501(9) 0.0389(8) -0.0031(6) -0.0022(6) -0.0268(7)
O5 0.0712(9) 0.0759(9) 0.0542(7) -0.0236(7) 0.0056(6) -0.0427(7)
N6 0.0421(7) 0.0548(8) 0.0401(7) -0.0065(6) 0.0031(5) -0.0240(6)
C6 0.0523(10) 0.0738(12) 0.0540(10) -0.0150(9) 0.0136(8) -0.0272(9)
C7 0.0409(8) 0.0545(9) 0.0424(8) -0.0032(7) -0.0024(6) -0.0251(7)
O7 0.0452(7) 0.0960(10) 0.0629(8) -0.0256(7) 0.0064(6) -0.0415(7)
C7A 0.0396(7) 0.0513(8) 0.0332(7) -0.0010(6) -0.0036(6) -0.0245(7)

loop_
_atom_type_symbol
_atom_type_description
_atom_type_scat_dispersion_real
_atom_type_scat_dispersion_imag
_atom_type_scat_source
C C 0.0033 0.0016 'International Tables Vol C Tables 4.2.6.8 and 6.1.1.4'
H H 0.0000 0.0000 'International Tables Vol C Tables 4.2.6.8 and 6.1.1.4'
N N 0.0061 0.0033 'International Tables Vol C Tables 4.2.6.8 and 6.1.1.4'
O O 0.0106 0.0060 'International Tables Vol C Tables 4.2.6.8 and 6.1.1.4'
Mn Mn 0.3368 0.7283 'International Tables Vol C Tables 4.2.6.8 and 6.1.1.4'

loop_
_geom_angle_atom_site_label_1
_geom_angle_atom_site_label_2
_geom_angle_atom_site_label_3
_geom_angle
_geom_angle_site_symmetry_1
_geom_angle_site_symmetry_3
_geom_angle_publ_flag
O2W Mn O2W 180.0 2_666 . ?
O2W Mn O1W 92.29(4) 2_666 . ?
O2W Mn O1W 87.71(4) . . ?
O2W Mn O1W 87.71(4) 2_666 2_666 ?
O2W Mn O1W 92.29(4) . 2_666 ?
O1W Mn O1W 180.00(8) . 2_666 ?
O2W Mn N1P 88.42(5) 2_666 . ?
O2W Mn N1P 91.58(5) . . ?
O1W Mn N1P 89.10(5) . . ?
O1W Mn N1P 90.90(5) 2_666 . ?
O2W Mn N1P 91.58(5) 2_666 2_666 ?
O2W Mn N1P 88.42(5) . 2_666 ?
O1W Mn N1P 90.90(5) . 2_666 ?
O1W Mn N1P 89.10(5) 2_666 2_666 ?
N1P Mn N1P 180.0 . 2_666 ?
Mn O1W H11W 129.9(15) . . ?
Mn O1W H12W 117.7(15) . . ?
H11W O1W H12W 107(2) . . ?
Mn O2W H21W 124.4(15) . . ?
Mn O2W H22W 122.3(15) . . ?
H21W O2W H22W 105(2) . . ?
C2P N1P C6P 117.05(16) . . ?
C2P N1P Mn 121.18(12) . . ?
C6P N1P Mn 121.73(12) . . ?
N1P C2P C3P 123.31(17) . . ?
N1P C2P H2P 118.5 . . ?
C3P C2P H2P 118.2 . . ?
C4P C3P C2P 118.69(19) . . ?
C4P C3P H3P 120.1 . . ?
C2P C3P H3P 121.2 . . ?
C3P C4P C5P 118.80(19) . . ?
C3P C4P H4P 121.2 . . ?
C5P C4P H4P 120.0 . . ?
C6P C5P C4P 118.94(19) . . ?
C6P C5P H5P 120.1 . . ?
C4P C5P H5P 121.0 . . ?
N1P C6P C5P 123.20(18) . . ?
N1P C6P H6P 117.8 . . ?
C5P C6P H6P 119.0 . . ?
N2 N1 C7A 106.53(12) . . ?
N1 N2 N3 111.64(13) . . ?
C3A N3 N2 105.18(12) . . ?
N3 C3A N4 127.79(14) . . ?
N3 C3A C7A 109.52(13) . . ?
N4 C3A C7A 122.68(14) . . ?
C5 N4 C3A 119.59(13) . . ?
C5 N4 C4 120.19(14) . . ?
C3A N4 C4 120.21(14) . . ?
N4 C4 H41 109.6 . . ?
N4 C4 H42 109.1 . . ?
H41 C4 H42 109.0 . . ?
N4 C4 H43 109.8 . . ?
H41 C4 H43 109.7 . . ?
H42 C4 H43 109.7 . . ?
O5 C5 N4 122.60(15) . . ?
O5 C5 N6 120.52(15) . . ?
N4 C5 N6 116.88(13) . . ?
C7 N6 C5 126.60(13) . . ?
C7 N6 C6 117.67(14) . . ?
C5 N6 C6 115.70(14) . . ?
N6 C6 H61 108.8 . . ?
N6 C6 H62 109.8 . . ?
H61 C6 H62 109.9 . . ?
N6 C6 H63 109.6 . . ?
H61 C6 H63 109.5 . . ?
H62 C6 H63 109.2 . . ?
O7 C7 N6 120.92(15) . . ?
O7 C7 C7A 126.57(15) . . ?
N6 C7 C7A 112.51(13) . . ?
N1 C7A C3A 107.13(13) . . ?
N1 C7A C7 131.17(14) . . ?
C3A C7A C7 121.70(14) . . ?

loop_
_geom_bond_atom_site_label_1
_geom_bond_atom_site_label_2
_geom_bond_distance
_geom_bond_site_symmetry_2
_geom_bond_publ_flag
Mn O2W 2.1543(11) 2_666 ?
Mn O2W 2.1544(11) . ?
Mn O1W 2.1932(11) . ?
Mn O1W 2.1932(11) 2_666 ?
Mn N1P 2.2839(14) . ?
Mn N1P 2.2839(14) 2_666 ?
O1W H11W 0.837(9) . ?
O1W H12W 0.842(9) . ?
O2W H21W 0.836(9) . ?
O2W H22W 0.836(9) . ?
N1P C2P 1.334(2) . ?
N1P C6P 1.335(2) . ?
C2P C3P 1.375(3) . ?
C2P H2P 0.9352 . ?
C3P C4P 1.371(3) . ?
C3P H3P 0.9360 . ?
C4P C5P 1.373(3) . ?
C4P H4P 0.9403 . ?
C5P C6P 1.370(3) . ?
C5P H5P 0.9349 . ?
C6P H6P 0.9361 . ?
N1 N2 1.3175(19) . ?
N1 C7A 1.356(2) . ?
N2 N3 1.3646(18) . ?
N3 C3A 1.325(2) . ?
C3A N4 1.3713(19) . ?
C3A C7A 1.376(2) . ?
N4 C5 1.370(2) . ?
N4 C4 1.463(2) . ?
C4 H41 0.9617 . ?
C4 H42 0.9633 . ?
C4 H43 0.9704 . ?
C5 O5 1.210(2) . ?
C5 N6 1.412(2) . ?
N6 C7 1.397(2) . ?
N6 C6 1.465(2) . ?
C6 H61 0.9666 . ?
C6 H62 0.9687 . ?
C6 H63 0.9666 . ?
C7 O7 1.2243(19) . ?
C7 C7A 1.426(2) . ?

loop_
_geom_hbond_atom_site_label_D
_geom_hbond_atom_site_label_H
_geom_hbond_atom_site_label_A
_geom_hbond_distance_DH
_geom_hbond_distance_HA
_geom_hbond_distance_DA
_geom_hbond_angle_DHA
_geom_hbond_site_symmetry_A
O1W H11W O7 0.837(9) 1.973(11) 2.7955(17) 167(2) .
O1W H12W N3 0.842(9) 1.931(10) 2.7658(18) 171(2) 1_655
O2W H21W N2 0.836(9) 1.942(11) 2.7651(18) 168(2) 2_566
O2W H22W N1 0.836(9) 1.957(11) 2.7774(17) 167(2) .
